data_7159781
loop_
_publ_author_name
'Chang, Meng-Yang'
'Lee, Yan-Ling'

_publ_section_title
;
 One-pot synthesis of benzofused 8-oxabicyclo[3.3.1]nonanes <i>via</i>
 GaCl<sub>3</sub>-mediated cyclocondensation of
 <i>o</i>-allylbenzaldehydes and 1,3-dicarbonyl synthons.
;
_journal_issue 8
_journal_name_full 'Organic &amp; biomolecular chemistry'
_journal_page_first 1646
_journal_page_last 1653
_journal_paper_doi 10.1039/d4ob00016a
_journal_volume 22
_journal_year 2024
_chemical_formula_moiety 'C21 H19 N O3'
_chemical_formula_sum 'C21 H19 N O3'
_chemical_formula_weight 333.37
_space_group_crystal_system triclinic
_space_group_IT_number 2
_space_group_name_Hall '-P 1'
_space_group_name_H-M_alt 'P -1'
_atom_sites_solution_hydrogens geom
_atom_sites_solution_primary dual
_audit_creation_date 2023-11-23
_audit_creation_method
;
Olex2 1.5
(compiled 2023.08.24 svn.re1ec1418 for OlexSys, GUI svn.r6817)
;
_audit_update_record
;
2023-11-23 deposited with the CCDC.	2024-01-29 downloaded from the CCDC.
;
_cell_angle_alpha 103.452(2)
_cell_angle_beta 95.930(2)
_cell_angle_gamma 103.910(2)
_cell_formula_units_Z 2
_cell_length_a 8.3860(2)
_cell_length_b 8.6370(2)
_cell_length_c 12.3414(3)
_cell_measurement_reflns_used 10065
_cell_measurement_temperature 130(2)
_cell_measurement_theta_max 26.7580
_cell_measurement_theta_min 2.5080
_cell_volume 831.78(4)
_computing_cell_refinement 'CrysAlisPro 1.171.41.123a (Rigaku OD, 2022)'
_computing_data_collection 'CrysAlisPro 1.171.41.123a (Rigaku OD, 2022)'
_computing_data_reduction 'CrysAlisPro 1.171.41.123a (Rigaku OD, 2022)'
_computing_molecular_graphics 'Olex2 1.5 (Dolomanov et al., 2009)'
_computing_publication_material 'Olex2 1.5 (Dolomanov et al., 2009)'
_computing_structure_refinement 'SHELXL 2018/3 (Sheldrick, 2015)'
_computing_structure_solution 'SHELXT 2018/2 (Sheldrick, 2018)'
_diffrn_ambient_temperature 130(2)
_diffrn_detector 'Hybrid Pixel Array Detector'
_diffrn_detector_area_resol_mean 10.0000
_diffrn_measured_fraction_theta_full 0.998
_diffrn_measured_fraction_theta_max 0.953
_diffrn_measurement_details
;
List of Runs (angles in degrees, time in seconds):

  # Type    Start    End  Width  t~exp~   \w     \q     \k     \f   Frames
#--------------------------------------------------------------------------
  1  \w    -20.00 100.00   0.50    2.02    --   10.60  57.00 150.00  240
  2  \w    -79.00  41.00   0.50    2.02    --   10.60 -57.00 -90.00  240
  3  \w    -17.00 100.00   0.50    2.02    --   10.60  82.00-180.00  234
  4  \w    -17.00 100.00   0.50    2.02    --   10.60  82.00  60.00  234
  5  \w    -20.00 100.00   0.50    2.02    --   10.60  57.00 -30.00  240
  6  \w    -15.00 100.00   0.50    2.02    --   10.60  77.00  30.00  230
  7  \w    -17.00 100.00   0.50    2.02    --   10.60  82.00-120.00  234
  8  \w    -79.00  48.00   0.50    2.02    --   10.60 -37.00 -60.00  254
  9  \w   -100.00  17.00   0.50    2.02    --  -10.90 -82.00-150.00  234
 10  \w   -100.00  15.00   0.50    2.02    --  -10.90 -77.00-120.00  230
 11  \w    -41.00  68.00   0.50    2.02    --  -10.90  57.00 150.00  218
;
_diffrn_measurement_device 'four-circle diffractometer'
_diffrn_measurement_device_type 'XtaLAB Pro II AFC12 (RINC): Kappa single'
_diffrn_measurement_method '\w scans'
_diffrn_orient_matrix_type 'CrysAlisPro convention (1999,Acta A55,543-557)'
_diffrn_orient_matrix_UB_11 0.0541518000
_diffrn_orient_matrix_UB_12 -0.0517655000
_diffrn_orient_matrix_UB_13 -0.0004685000
_diffrn_orient_matrix_UB_21 -0.0189366000
_diffrn_orient_matrix_UB_22 -0.0265372000
_diffrn_orient_matrix_UB_23 -0.0598671000
_diffrn_orient_matrix_UB_31 0.0672622000
_diffrn_orient_matrix_UB_32 0.0657417000
_diffrn_orient_matrix_UB_33 -0.0031860000
_diffrn_radiation_monochromator mirror
_diffrn_radiation_probe x-ray
_diffrn_radiation_type 'Mo K\a'
_diffrn_radiation_wavelength 0.71073
_diffrn_reflns_av_R_equivalents 0.0350
_diffrn_reflns_av_unetI/netI 0.0276
_diffrn_reflns_Laue_measured_fraction_full 0.998
_diffrn_reflns_Laue_measured_fraction_max 0.953
_diffrn_reflns_limit_h_max 10
_diffrn_reflns_limit_h_min -10
_diffrn_reflns_limit_k_max 10
_diffrn_reflns_limit_k_min -11
_diffrn_reflns_limit_l_max 15
_diffrn_reflns_limit_l_min -15
_diffrn_reflns_number 18919
_diffrn_reflns_point_group_measured_fraction_full 0.998
_diffrn_reflns_point_group_measured_fraction_max 0.953
_diffrn_reflns_theta_full 25.242
_diffrn_reflns_theta_max 27.058
_diffrn_reflns_theta_min 1.721
_diffrn_source 'micro-focus sealed X-ray tube'
_diffrn_source_type 'Rigaku (Mo) X-ray Source'
_exptl_absorpt_coefficient_mu 0.089
_exptl_absorpt_correction_T_max 1.00000
_exptl_absorpt_correction_T_min 0.64261
_exptl_absorpt_correction_type multi-scan
_exptl_absorpt_process_details
;
CrysAlisPro 1.171.41.123a (Rigaku Oxford Diffraction, 2022)
Empirical absorption correction using spherical harmonics,
implemented in SCALE3 ABSPACK scaling algorithm.
;
_exptl_crystal_colour yellow
_exptl_crystal_colour_primary yellow
_exptl_crystal_density_diffrn 1.331
_exptl_crystal_description block
_exptl_crystal_F_000 352
_exptl_crystal_size_max 0.3
_exptl_crystal_size_mid 0.2
_exptl_crystal_size_min 0.2
_refine_diff_density_max 0.195
_refine_diff_density_min -0.226
_refine_diff_density_rms 0.044
_refine_ls_extinction_method none
_refine_ls_goodness_of_fit_ref 1.106
_refine_ls_hydrogen_treatment constr
_refine_ls_matrix_type full
_refine_ls_number_parameters 228
_refine_ls_number_reflns 3472
_refine_ls_number_restraints 0
_refine_ls_restrained_S_all 1.106
_refine_ls_R_factor_all 0.0500
_refine_ls_R_factor_gt 0.0403
_refine_ls_shift/su_max 0.001
_refine_ls_shift/su_mean 0.000
_refine_ls_structure_factor_coef Fsqd
_refine_ls_weighting_details 'w=1/[\s^2^(Fo^2^)+(0.0514P)^2^+0.1384P] where P=(Fo^2^+2Fc^2^)/3'
_refine_ls_weighting_scheme calc
_refine_ls_wR_factor_gt 0.1022
_refine_ls_wR_factor_ref 0.1077
_reflns_Friedel_coverage 0.000
_reflns_number_gt 2865
_reflns_number_total 3472
_reflns_threshold_expression 'I > 2\s(I)'
_cod_data_source_file d4ob00016a2.cif
_cod_data_source_block k11211-myc-h(ynb1013)_auto
_cod_depositor_comments 'Adding full bibliography for 7159780--7159782.cif.'
_cod_database_code 7159781
_shelx_shelxl_version_number 2018/3
_shelx_space_group_comment
;
The symmetry employed for this shelxl refinement is uniquely defined
by the following loop, which should always be used as a source of
symmetry information in preference to the above space-group names.
They are only intended as comments.
;
_shelx_estimated_absorpt_t_max 0.982
_shelx_estimated_absorpt_t_min 0.974
_reflns_odcompleteness_completeness 99.18
_reflns_odcompleteness_iscentric 1
_reflns_odcompleteness_theta 26.32
_olex2_refinement_description
;
1. Fixed Uiso
 At 1.2 times of:
  All C(H) groups, All C(H,H) groups
 At 1.5 times of:
  All C(H,H,H) groups
2.a Ternary CH refined with riding coordinates:
 C10(H009), C20(H00M)
2.b Secondary CH2 refined with riding coordinates:
 C19(H00D,H00E), C21(H00H,H00I)
2.c Aromatic/amide H refined with riding coordinates:
 C1(H00A), C2(H00B), C5(H00C), C12(H00F), C4(H00G), C3(H00K), C13(H00L)
2.d Idealised Me refined as rotating group:
 C16(H00J,H00N,H00O), C15(H00P,H00Q,H00R)
;
_olex2_submission_special_instructions 'No special instructions were received'
_oxdiff_exptl_absorpt_empirical_details
;
Empirical correction (ABSPACK) includes:
- Absorption correction using spherical harmonics
- Frame scaling
;
_oxdiff_exptl_absorpt_empirical_full_max 1.274
_oxdiff_exptl_absorpt_empirical_full_min 0.737

loop_
_space_group_symop_operation_xyz
'x, y, z'
'-x, -y, -z'

loop_
_atom_site_label
_atom_site_type_symbol
_atom_site_fract_x
_atom_site_fract_y
_atom_site_fract_z
_atom_site_U_iso_or_equiv
_atom_site_adp_type
_atom_site_occupancy
_atom_site_site_symmetry_order
_atom_site_calc_flag
_atom_site_refinement_flags_posn
_atom_site_refinement_flags_adp
_atom_site_refinement_flags_occupancy
_atom_site_disorder_assembly
_atom_site_disorder_group
O001 O 0.36749(11) 0.92566(11) 0.75945(8) 0.0305(2) Uani 1 1 d . . . . .
O002 O 0.18369(11) 0.42636(11) 0.41035(7) 0.0281(2) Uani 1 1 d . . . . .
O003 O 0.21283(13) 0.12547(12) 0.41510(8) 0.0375(3) Uani 1 1 d . . . . .
N004 N 0.66065(14) 0.66080(14) 0.98270(10) 0.0324(3) Uani 1 1 d . . . . .
C005 C 0.57172(15) 0.70316(15) 0.92575(10) 0.0234(3) Uani 1 1 d . . . . .
C006 C 0.26676(15) 0.48518(15) 0.71697(10) 0.0232(3) Uani 1 1 d . . . . .
C007 C 0.23649(14) 0.51888(15) 0.61217(10) 0.0233(3) Uani 1 1 d . . . . .
C008 C 0.22130(15) 0.39526(16) 0.51360(10) 0.0246(3) Uani 1 1 d . . . . .
C009 C 0.27880(15) 0.61981(16) 0.82305(10) 0.0247(3) Uani 1 1 d . . . . .
H009 H 0.254474 0.568654 0.886475 0.030 Uiso 1 1 calc R U . . .
C00A C 0.79877(16) 0.97947(16) 0.86291(10) 0.0261(3) Uani 1 1 d . . . . .
H00A H 0.802084 0.868053 0.853739 0.031 Uiso 1 1 calc R U . . .
C00B C 0.94605(16) 1.10531(16) 0.88841(11) 0.0276(3) Uani 1 1 d . . . . .
H00B H 1.049956 1.079871 0.896922 0.033 Uiso 1 1 calc R U . . .
C00C C 0.64342(16) 1.17997(15) 0.86229(10) 0.0268(3) Uani 1 1 d . . . . .
H00C H 0.539942 1.205978 0.852606 0.032 Uiso 1 1 calc R U . . .
C00D C 0.45071(15) 0.74344(15) 0.85585(10) 0.0230(3) Uani 1 1 d . . . . .
C00E C 0.48498(15) 0.88475(16) 0.82296(10) 0.0246(3) Uani 1 1 d . . . . .
C00F C 0.28387(16) 0.33087(16) 0.72060(11) 0.0267(3) Uani 1 1 d . . . . .
H00F H 0.305957 0.308764 0.791718 0.032 Uiso 1 1 calc R U . . .
C00G C 0.79102(17) 1.30521(16) 0.88785(11) 0.0294(3) Uani 1 1 d . . . . .
H00G H 0.788409 1.416642 0.895999 0.035 Uiso 1 1 calc R U . . .
C00H C 0.64556(15) 1.01589(15) 0.85065(10) 0.0239(3) Uani 1 1 d . . . . .
C00I C 0.23547(16) 0.23830(16) 0.51756(11) 0.0277(3) Uani 1 1 d . . . . .
C00J C 0.21579(16) 0.68498(16) 0.60375(11) 0.0267(3) Uani 1 1 d . . . . .
H00D H 0.112985 0.665931 0.549489 0.032 Uiso 1 1 calc R U . . .
H00E H 0.310724 0.739939 0.572131 0.032 Uiso 1 1 calc R U . . .
C00K C 0.94231(17) 1.26827(16) 0.90154(11) 0.0300(3) Uani 1 1 d . . . . .
H00K H 1.043453 1.354380 0.919903 0.036 Uiso 1 1 calc R U . . .
C00L C 0.26926(17) 0.20748(16) 0.62175(11) 0.0294(3) Uani 1 1 d . . . . .
H00L H 0.282380 0.102586 0.625669 0.035 Uiso 1 1 calc R U . . .
C00M C 0.20579(15) 0.80340(16) 0.71507(11) 0.0283(3) Uani 1 1 d . . . . .
H00M H 0.122099 0.863649 0.698602 0.034 Uiso 1 1 calc R U . . .
C00N C 0.15226(16) 0.71621(17) 0.80359(11) 0.0294(3) Uani 1 1 d . . . . .
H00H H 0.038888 0.639857 0.776870 0.035 Uiso 1 1 calc R U . . .
H00I H 0.151495 0.797679 0.874631 0.035 Uiso 1 1 calc R U . . .
C00O C 0.32480(18) 0.4596(2) 0.35456(12) 0.0363(3) Uani 1 1 d . . . . .
H00J H 0.289767 0.478760 0.281674 0.054 Uiso 1 1 calc R U . . .
H00N H 0.371792 0.364718 0.342103 0.054 Uiso 1 1 calc R U . . .
H00O H 0.409333 0.558230 0.401739 0.054 Uiso 1 1 calc R U . . .
C00P C 0.2169(2) -0.03794(18) 0.41668(13) 0.0414(4) Uani 1 1 d . . . . .
H00P H 0.193373 -0.108559 0.339032 0.062 Uiso 1 1 calc R U . . .
H00Q H 0.132659 -0.082460 0.459089 0.062 Uiso 1 1 calc R U . . .
H00R H 0.327506 -0.035211 0.453009 0.062 Uiso 1 1 calc R U . . .

loop_
_atom_site_aniso_label
_atom_site_aniso_U_11
_atom_site_aniso_U_22
_atom_site_aniso_U_33
_atom_site_aniso_U_23
_atom_site_aniso_U_13
_atom_site_aniso_U_12
O001 0.0243(5) 0.0308(5) 0.0367(5) 0.0155(4) -0.0040(4) 0.0055(4)
O002 0.0221(5) 0.0426(6) 0.0214(5) 0.0162(4) 0.0015(4) 0.0056(4)
O003 0.0549(7) 0.0311(5) 0.0239(5) 0.0079(4) 0.0025(4) 0.0084(5)
N004 0.0285(6) 0.0373(7) 0.0334(6) 0.0162(5) 0.0016(5) 0.0080(5)
C005 0.0223(6) 0.0240(6) 0.0228(6) 0.0075(5) 0.0043(5) 0.0029(5)
C006 0.0154(6) 0.0305(7) 0.0234(6) 0.0120(5) 0.0013(5) 0.0020(5)
C007 0.0136(6) 0.0308(7) 0.0254(7) 0.0124(5) 0.0012(5) 0.0020(5)
C008 0.0172(6) 0.0345(7) 0.0225(6) 0.0142(5) 0.0001(5) 0.0026(5)
C009 0.0207(6) 0.0309(7) 0.0231(6) 0.0121(5) 0.0037(5) 0.0035(5)
C00A 0.0265(7) 0.0261(7) 0.0258(7) 0.0084(5) 0.0024(5) 0.0066(5)
C00B 0.0223(7) 0.0319(7) 0.0282(7) 0.0102(5) 0.0030(5) 0.0054(5)
C00C 0.0287(7) 0.0292(7) 0.0239(7) 0.0068(5) 0.0033(5) 0.0113(6)
C00D 0.0205(6) 0.0281(7) 0.0205(6) 0.0080(5) 0.0021(5) 0.0058(5)
C00E 0.0217(6) 0.0305(7) 0.0226(6) 0.0081(5) 0.0020(5) 0.0085(5)
C00F 0.0242(7) 0.0337(7) 0.0228(6) 0.0147(5) 0.0003(5) 0.0038(5)
C00G 0.0395(8) 0.0234(7) 0.0242(7) 0.0056(5) 0.0046(6) 0.0073(6)
C00H 0.0253(7) 0.0262(7) 0.0190(6) 0.0063(5) 0.0030(5) 0.0051(5)
C00I 0.0255(7) 0.0312(7) 0.0239(7) 0.0081(5) 0.0023(5) 0.0031(5)
C00J 0.0211(6) 0.0345(7) 0.0269(7) 0.0152(6) 0.0018(5) 0.0064(5)
C00K 0.0296(7) 0.0289(7) 0.0254(7) 0.0058(5) 0.0016(5) -0.0006(5)
C00L 0.0315(7) 0.0289(7) 0.0287(7) 0.0131(6) 0.0021(6) 0.0057(6)
C00M 0.0184(6) 0.0342(7) 0.0335(7) 0.0124(6) 0.0002(5) 0.0079(5)
C00N 0.0209(7) 0.0381(8) 0.0301(7) 0.0108(6) 0.0044(5) 0.0081(6)
C00O 0.0302(8) 0.0534(9) 0.0266(7) 0.0192(6) 0.0062(6) 0.0050(6)
C00P 0.0593(10) 0.0315(8) 0.0325(8) 0.0082(6) 0.0046(7) 0.0121(7)

loop_
_atom_type_symbol
_atom_type_description
_atom_type_scat_dispersion_real
_atom_type_scat_dispersion_imag
_atom_type_scat_source
C C 0.0033 0.0016 'International Tables Vol C Tables 4.2.6.8 and 6.1.1.4'
H H 0.0000 0.0000 'International Tables Vol C Tables 4.2.6.8 and 6.1.1.4'
N N 0.0061 0.0033 'International Tables Vol C Tables 4.2.6.8 and 6.1.1.4'
O O 0.0106 0.0060 'International Tables Vol C Tables 4.2.6.8 and 6.1.1.4'

loop_
_geom_angle_atom_site_label_1
_geom_angle_atom_site_label_2
_geom_angle_atom_site_label_3
_geom_angle
_geom_angle_site_symmetry_1
_geom_angle_site_symmetry_3
_geom_angle_publ_flag
C00E O001 C00M 118.34(10) . . ?
C008 O002 C00O 113.44(9) . . ?
C00I O003 C00P 116.89(10) . . ?
N004 C005 C00D 175.02(14) . . ?
C007 C006 C009 118.40(11) . . ?
C00F C006 C007 119.56(12) . . ?
C00F C006 C009 122.05(11) . . ?
C006 C007 C00J 121.55(11) . . ?
C008 C007 C006 119.19(12) . . ?
C008 C007 C00J 119.24(11) . . ?
O002 C008 C007 119.05(11) . . ?
O002 C008 C00I 119.79(11) . . ?
C007 C008 C00I 121.09(11) . . ?
C006 C009 H009 109.3 . . ?
C006 C009 C00D 111.78(10) . . ?
C006 C009 C00N 109.72(10) . . ?
C00D C009 H009 109.3 . . ?
C00D C009 C00N 107.28(10) . . ?
C00N C009 H009 109.3 . . ?
C00B C00A H00A 119.9 . . ?
C00B C00A C00H 120.22(12) . . ?
C00H C00A H00A 119.9 . . ?
C00A C00B H00B 119.9 . . ?
C00A C00B C00K 120.25(12) . . ?
C00K C00B H00B 119.9 . . ?
C00G C00C H00C 119.7 . . ?
C00G C00C C00H 120.50(12) . . ?
C00H C00C H00C 119.7 . . ?
C005 C00D C009 115.95(11) . . ?
C00E C00D C005 122.00(11) . . ?
C00E C00D C009 122.03(11) . . ?
O001 C00E C00H 110.85(10) . . ?
C00D C00E O001 121.87(11) . . ?
C00D C00E C00H 127.26(11) . . ?
C006 C00F H00F 119.4 . . ?
C006 C00F C00L 121.13(12) . . ?
C00L C00F H00F 119.4 . . ?
C00C C00G H00G 119.9 . . ?
C00K C00G C00C 120.11(12) . . ?
C00K C00G H00G 119.9 . . ?
C00A C00H C00E 121.93(11) . . ?
C00C C00H C00A 118.99(12) . . ?
C00C C00H C00E 119.06(11) . . ?
O003 C00I C008 115.71(11) . . ?
O003 C00I C00L 125.06(12) . . ?
C00L C00I C008 119.23(12) . . ?
C007 C00J H00D 108.4 . . ?
C007 C00J H00E 108.4 . . ?
C007 C00J C00M 115.58(10) . . ?
H00D C00J H00E 107.4 . . ?
C00M C00J H00D 108.4 . . ?
C00M C00J H00E 108.4 . . ?
C00B C00K H00K 120.0 . . ?
C00G C00K C00B 119.90(12) . . ?
C00G C00K H00K 120.0 . . ?
C00F C00L H00L 120.1 . . ?
C00I C00L C00F 119.78(12) . . ?
C00I C00L H00L 120.1 . . ?
O001 C00M C00J 109.55(10) . . ?
O001 C00M H00M 108.0 . . ?
O001 C00M C00N 109.71(10) . . ?
C00J C00M H00M 108.0 . . ?
C00N C00M C00J 113.32(11) . . ?
C00N C00M H00M 108.0 . . ?
C009 C00N H00H 110.4 . . ?
C009 C00N H00I 110.4 . . ?
C00M C00N C009 106.59(10) . . ?
C00M C00N H00H 110.4 . . ?
C00M C00N H00I 110.4 . . ?
H00H C00N H00I 108.6 . . ?
O002 C00O H00J 109.5 . . ?
O002 C00O H00N 109.5 . . ?
O002 C00O H00O 109.5 . . ?
H00J C00O H00N 109.5 . . ?
H00J C00O H00O 109.5 . . ?
H00N C00O H00O 109.5 . . ?
O003 C00P H00P 109.5 . . ?
O003 C00P H00Q 109.5 . . ?
O003 C00P H00R 109.5 . . ?
H00P C00P H00Q 109.5 . . ?
H00P C00P H00R 109.5 . . ?
H00Q C00P H00R 109.5 . . ?

loop_
_geom_bond_atom_site_label_1
_geom_bond_atom_site_label_2
_geom_bond_distance
_geom_bond_site_symmetry_2
_geom_bond_publ_flag
O001 C00E 1.3589(14) . ?
O001 C00M 1.4639(15) . ?
O002 C008 1.3829(14) . ?
O002 C00O 1.4332(16) . ?
O003 C00I 1.3686(15) . ?
O003 C00P 1.4246(16) . ?
N004 C005 1.1518(16) . ?
C005 C00D 1.4225(17) . ?
C006 C007 1.4017(17) . ?
C006 C009 1.5114(17) . ?
C006 C00F 1.3847(18) . ?
C007 C008 1.3908(18) . ?
C007 C00J 1.5114(17) . ?
C008 C00I 1.4004(18) . ?
C009 H009 1.0000 . ?
C009 C00D 1.5234(17) . ?
C009 C00N 1.5305(17) . ?
C00A H00A 0.9500 . ?
C00A C00B 1.3860(18) . ?
C00A C00H 1.3960(17) . ?
C00B H00B 0.9500 . ?
C00B C00K 1.3872(18) . ?
C00C H00C 0.9500 . ?
C00C C00G 1.3851(19) . ?
C00C C00H 1.3955(17) . ?
C00D C00E 1.3502(18) . ?
C00E C00H 1.4848(17) . ?
C00F H00F 0.9500 . ?
C00F C00L 1.3929(18) . ?
C00G H00G 0.9500 . ?
C00G C00K 1.3840(19) . ?
C00I C00L 1.3874(18) . ?
C00J H00D 0.9900 . ?
C00J H00E 0.9900 . ?
C00J C00M 1.5336(18) . ?
C00K H00K 0.9500 . ?
C00L H00L 0.9500 . ?
C00M H00M 1.0000 . ?
C00M C00N 1.5112(19) . ?
C00N H00H 0.9900 . ?
C00N H00I 0.9900 . ?
C00O H00J 0.9800 . ?
C00O H00N 0.9800 . ?
C00O H00O 0.9800 . ?
C00P H00P 0.9800 . ?
C00P H00Q 0.9800 . ?
C00P H00R 0.9800 . ?

loop_
_geom_torsion_atom_site_label_1
_geom_torsion_atom_site_label_2
_geom_torsion_atom_site_label_3
_geom_torsion_atom_site_label_4
_geom_torsion
_geom_torsion_site_symmetry_1
_geom_torsion_site_symmetry_2
_geom_torsion_site_symmetry_3
_geom_torsion_site_symmetry_4
_geom_torsion_publ_flag
O001 C00E C00H C00A -147.75(12) . . . . ?
O001 C00E C00H C00C 30.80(15) . . . . ?
O001 C00M C00N C009 -64.74(13) . . . . ?
O002 C008 C00I O003 1.09(17) . . . . ?
O002 C008 C00I C00L -178.45(11) . . . . ?
O003 C00I C00L C00F -177.67(12) . . . . ?
C005 C00D C00E O001 -177.67(11) . . . . ?
C005 C00D C00E C00H 0.6(2) . . . . ?
C006 C007 C008 O002 176.99(10) . . . . ?
C006 C007 C008 C00I 0.12(18) . . . . ?
C006 C007 C00J C00M -8.17(17) . . . . ?
C006 C009 C00D C005 -87.74(13) . . . . ?
C006 C009 C00D C00E 93.88(14) . . . . ?
C006 C009 C00N C00M -65.45(13) . . . . ?
C006 C00F C00L C00I -0.6(2) . . . . ?
C007 C006 C009 C00D -81.44(13) . . . . ?
C007 C006 C009 C00N 37.45(15) . . . . ?
C007 C006 C00F C00L -0.89(19) . . . . ?
C007 C008 C00I O003 177.95(11) . . . . ?
C007 C008 C00I C00L -1.59(19) . . . . ?
C007 C00J C00M O001 100.62(12) . . . . ?
C007 C00J C00M C00N -22.26(15) . . . . ?
C008 C007 C00J C00M 170.31(11) . . . . ?
C008 C00I C00L C00F 1.8(2) . . . . ?
C009 C006 C007 C008 -178.57(11) . . . . ?
C009 C006 C007 C00J -0.09(17) . . . . ?
C009 C006 C00F C00L 178.79(11) . . . . ?
C009 C00D C00E O001 0.61(19) . . . . ?
C009 C00D C00E C00H 178.92(11) . . . . ?
C00A C00B C00K C00G -0.8(2) . . . . ?
C00B C00A C00H C00C 1.23(18) . . . . ?
C00B C00A C00H C00E 179.78(12) . . . . ?
C00C C00G C00K C00B 0.7(2) . . . . ?
C00D C009 C00N C00M 56.18(13) . . . . ?
C00D C00E C00H C00A 33.8(2) . . . . ?
C00D C00E C00H C00C -147.66(13) . . . . ?
C00E O001 C00M C00J -84.88(13) . . . . ?
C00E O001 C00M C00N 40.11(15) . . . . ?
C00F C006 C007 C008 1.12(18) . . . . ?
C00F C006 C007 C00J 179.61(11) . . . . ?
C00F C006 C009 C00D 98.87(14) . . . . ?
C00F C006 C009 C00N -142.24(12) . . . . ?
C00G C00C C00H C00A -1.28(18) . . . . ?
C00G C00C C00H C00E -179.87(11) . . . . ?
C00H C00A C00B C00K -0.23(19) . . . . ?
C00H C00C C00G C00K 0.32(19) . . . . ?
C00J C007 C008 O002 -1.53(17) . . . . ?
C00J C007 C008 C00I -178.41(11) . . . . ?
C00J C00M C00N C009 58.04(13) . . . . ?
C00M O001 C00E C00D -7.23(18) . . . . ?
C00M O001 C00E C00H 174.21(10) . . . . ?
C00N C009 C00D C005 151.93(11) . . . . ?
C00N C009 C00D C00E -26.44(16) . . . . ?
C00O O002 C008 C007 102.92(13) . . . . ?
C00O O002 C008 C00I -80.16(14) . . . . ?
C00P O003 C00I C008 -176.45(12) . . . . ?
C00P O003 C00I C00L 3.1(2) . . . . ?
